data_2211955
loop_
_publ_author_name
'Mikhail P. Azarkh'
'Nikolay M. Dudarenko'
'Igor O. Fritsky'
'Turganbay S. Iskenderov'
'Jolanta \'Swi\;atek-Koz\/lowska'

_publ_section_title
;
 Bis[ethyl 2-cyano-2-(oxidoimino)acetate]bis(ethylenediamine)nickel(II)
 hexahydrate
;
_journal_coeditor_code TK2098
_journal_issue 1
_journal_name_full 'Acta Crystallographica Section E'
_journal_page_first m9
_journal_page_last m11
_journal_paper_doi 10.1107/S1600536806048331
_journal_volume 63
_journal_year 2007
_chemical_formula_iupac '[Ni (C5 H5 N2 O3)2 (C2 H8 N2)2], 6H2 O'
_chemical_formula_moiety 'C14 H26 N8 Ni O6, 6(H2 O)'
_chemical_formula_sum 'C14 H38 N8 Ni O12'
_chemical_formula_weight 569.23
_chemical_name_systematic
;
Bis[ethyl 2-cyano-2-(oxidoimino)acetate]bis(ethylenediamine)nickel(II)
hexahydrate
;
_space_group_IT_number 2
_symmetry_cell_setting triclinic
_symmetry_space_group_name_Hall '-P 1'
_symmetry_space_group_name_H-M 'P -1'
_atom_sites_solution_hydrogens geom
_atom_sites_solution_primary direct
_atom_sites_solution_secondary difmap
_cell_angle_alpha 83.11(3)
_cell_angle_beta 81.19(3)
_cell_angle_gamma 75.69(3)
_cell_formula_units_Z 1
_cell_length_a 6.6900(10)
_cell_length_b 8.833(2)
_cell_length_c 11.044(2)
_cell_measurement_reflns_used 720
_cell_measurement_temperature 100(2)
_cell_measurement_theta_max 28.3
_cell_measurement_theta_min 3.5
_cell_volume 622.6(2)
_computing_cell_refinement 'SAINT (Bruker, 1999)'
_computing_data_collection 'KM-4-CCD Software (Kuma, 1999)'
_computing_data_reduction SAINT
_computing_molecular_graphics 'ORTEP-3 for Windows (Farrugia, 1997)'
_computing_publication_material 'WinGX (Farrugia, 1999)'
_computing_structure_refinement 'SHELXL97 (Sheldrick, 1997)'
_computing_structure_solution 'SHELXS97 (Sheldrick, 1997)'
_diffrn_ambient_temperature 100(2)
_diffrn_measured_fraction_theta_full 28.26
_diffrn_measured_fraction_theta_max 0.890
_diffrn_measurement_device_type 'Bruker SMART CCD area-detector'
_diffrn_measurement_method \w
_diffrn_radiation_monochromator graphite
_diffrn_radiation_source 'fine-focus sealed tube'
_diffrn_radiation_type MoK\a
_diffrn_radiation_wavelength 0.71073
_diffrn_reflns_av_R_equivalents 0.024
_diffrn_reflns_av_sigmaI/netI 0.046
_diffrn_reflns_limit_h_max 6
_diffrn_reflns_limit_h_min -8
_diffrn_reflns_limit_k_max 11
_diffrn_reflns_limit_k_min -11
_diffrn_reflns_limit_l_max 13
_diffrn_reflns_limit_l_min -14
_diffrn_reflns_number 4325
_diffrn_reflns_theta_full 25.0
_diffrn_reflns_theta_max 28.26
_diffrn_reflns_theta_min 3.50
_diffrn_standards_decay_% 0
_diffrn_standards_number 0
_exptl_absorpt_coefficient_mu 0.851
_exptl_absorpt_correction_T_max 0.905
_exptl_absorpt_correction_T_min 0.802
_exptl_absorpt_correction_type psi-scan
_exptl_absorpt_process_details '(North <i>et al.</i>,  1968)'
_exptl_crystal_colour blue
_exptl_crystal_density_diffrn 1.518
_exptl_crystal_density_method 'not measured'
_exptl_crystal_description Prism
_exptl_crystal_F_000 302
_exptl_crystal_size_max 0.25
_exptl_crystal_size_mid 0.20
_exptl_crystal_size_min 0.12
_refine_diff_density_max 0.90
_refine_diff_density_min -0.52
_refine_ls_extinction_method none
_refine_ls_goodness_of_fit_ref 1.05
_refine_ls_hydrogen_treatment mixed
_refine_ls_matrix_type full
_refine_ls_number_parameters 171
_refine_ls_number_reflns 2742
_refine_ls_number_restraints 4
_refine_ls_restrained_S_all 1.05
_refine_ls_R_factor_all 0.056
_refine_ls_R_factor_gt 0.046
_refine_ls_shift/su_max 0.000
_refine_ls_shift/su_mean 0.000
_refine_ls_structure_factor_coef Fsqd
_refine_ls_weighting_details 'calc w=1/[\s^2^(Fo^2^)+(0.058P)^2^+0.4591P] where P=(Fo^2^+2Fc^2^)/3'
_refine_ls_weighting_scheme calc
_refine_ls_wR_factor_gt 0.109
_refine_ls_wR_factor_ref 0.114
_reflns_number_gt 2332
_reflns_number_total 2742
_reflns_threshold_expression I>2\s(I)
_cod_data_source_file tk2098.cif
_cod_data_source_block I
_cod_database_code 2211955
_cod_database_fobs_code 2211955

loop_
_symmetry_equiv_pos_as_xyz
'x, y, z'
'-x, -y, -z'

loop_
_atom_site_type_symbol
_atom_site_label
_atom_site_fract_x
_atom_site_fract_y
_atom_site_fract_z
_atom_site_U_iso_or_equiv
_atom_site_adp_type
_atom_site_calc_flag
_atom_site_refinement_flags
_atom_site_occupancy
Ni Ni1 0.5000 0.5000 0.5000 0.01384(15) Uani d S 1
O O1 0.7460(3) -0.0597(3) 0.7701(2) 0.0310(5) Uani d . 1
O O2 0.7775(3) -0.0312(2) 0.35660(16) 0.0159(4) Uani d . 1
O O3 0.9195(3) -0.2622(2) 0.45551(19) 0.0217(4) Uani d . 1
O O1W 0.2253(3) 0.2936(2) 1.03563(18) 0.0238(4) Uani d D 1
H H11W 0.2221(3) 0.2262(13) 1.1002(13) 0.036 Uiso d R 1
H H12W 0.336(2) 0.2624(7) 0.9948(8) 0.036 Uiso d RD 1
O O2W 0.5864(3) 0.2298(3) 0.8758(2) 0.0294(5) Uani d D 1
H H21W 0.6353(10) 0.1462(16) 0.8381(8) 0.044 Uiso d R 1
H H22W 0.6816(19) 0.2456(4) 0.9086(7) 0.044 Uiso d RD 1
O O3W 0.8645(3) 0.3911(3) 0.9166(2) 0.0324(5) Uani d D 1
H H31W 0.9790(18) 0.3483(7) 0.9475(5) 0.049 Uiso d RD 1
H H32W 0.8295(6) 0.4836(14) 0.9259(3) 0.049 Uiso d RD 1
N N1 0.7751(3) 0.4655(2) 0.3785(2) 0.0153(4) Uani d . 1
H H11N 0.8356 0.5461 0.3776 0.022(8) Uiso calc R 1
H H12N 0.8639 0.3768 0.4032 0.022(8) Uiso calc R 1
N N2 0.6266(3) 0.5414(3) 0.6510(2) 0.0172(5) Uani d . 1
H H21N 0.6911 0.4501 0.6885 0.028(9) Uiso calc R 1
H H22N 0.7199 0.6005 0.6266 0.032(9) Uiso calc R 1
N N3 0.5777(3) 0.2517(3) 0.5532(2) 0.0167(5) Uani d . 1
N N4 0.8010(4) -0.1280(3) 0.6736(2) 0.0273(6) Uani d . 1
C C1 0.7282(4) 0.4544(3) 0.2541(2) 0.0199(5) Uani d . 1
H H1A 0.8498 0.3940 0.2068 0.024 Uiso calc R 1
H H1B 0.6921 0.5585 0.2121 0.024 Uiso calc R 1
C C2 0.4521(4) 0.6246(3) 0.7362(2) 0.0179(5) Uani d . 1
H H2A 0.4094 0.7338 0.7055 0.021 Uiso calc R 1
H H2B 0.4955 0.6206 0.8167 0.021 Uiso calc R 1
C C3 0.6599(4) 0.1218(3) 0.5605(2) 0.0146(5) Uani d . 1
C C4 0.7612(4) -0.0415(3) 0.5692(2) 0.0158(5) Uani d . 1
C C5 0.8280(4) -0.1249(3) 0.4569(2) 0.0163(5) Uani d . 1
C C6 0.8372(4) -0.1058(3) 0.2409(2) 0.0195(5) Uani d . 1
H H6A 0.7609 -0.1859 0.2406 0.023 Uiso calc R 1
H H6B 0.9847 -0.1549 0.2312 0.023 Uiso calc R 1
C C7 0.7878(4) 0.0183(3) 0.1379(3) 0.0228(6) Uani d . 1
H H7A 0.6417 0.0666 0.1486 0.034 Uiso calc R 1
H H7B 0.8244 -0.0283 0.0610 0.034 Uiso calc R 1
H H7C 0.8656 0.0961 0.1382 0.034 Uiso calc R 1

loop_
_atom_site_aniso_label
_atom_site_aniso_U_11
_atom_site_aniso_U_22
_atom_site_aniso_U_33
_atom_site_aniso_U_12
_atom_site_aniso_U_13
_atom_site_aniso_U_23
Ni1 0.0117(2) 0.0127(3) 0.0170(3) -0.00183(17) -0.00160(17) -0.00331(17)
O1 0.0289(11) 0.0261(12) 0.0373(13) -0.0057(9) -0.0032(9) -0.0028(9)
O2 0.0152(9) 0.0127(9) 0.0187(9) -0.0014(7) -0.0007(7) -0.0021(7)
O3 0.0165(9) 0.0151(10) 0.0345(11) -0.0026(7) -0.0090(8) -0.0015(8)
O1W 0.0244(10) 0.0223(10) 0.0241(11) -0.0055(8) -0.0026(8) 0.0000(8)
O2W 0.0271(11) 0.0288(12) 0.0336(12) -0.0037(9) -0.0086(9) -0.0080(9)
O3W 0.0236(11) 0.0324(12) 0.0430(14) -0.0028(9) -0.0098(10) -0.0112(10)
N1 0.0139(10) 0.0111(10) 0.0210(11) -0.0025(8) -0.0032(8) -0.0016(8)
N2 0.0156(10) 0.0154(11) 0.0204(12) -0.0017(8) -0.0037(9) -0.0022(8)
N3 0.0145(10) 0.0181(12) 0.0184(11) -0.0059(9) -0.0011(8) -0.0026(8)
N4 0.0220(12) 0.0403(16) 0.0235(13) -0.0158(11) -0.0020(10) -0.0014(11)
C1 0.0199(13) 0.0224(14) 0.0165(13) -0.0053(11) 0.0001(10) -0.0011(10)
C2 0.0206(13) 0.0165(13) 0.0166(13) -0.0022(10) -0.0031(10) -0.0045(10)
C3 0.0124(11) 0.0212(14) 0.0120(12) -0.0074(10) -0.0011(9) -0.0018(9)
C4 0.0139(12) 0.0140(13) 0.0206(13) -0.0058(9) -0.0039(10) 0.0018(10)
C5 0.0102(11) 0.0154(13) 0.0245(14) -0.0049(9) -0.0042(10) 0.0007(10)
C6 0.0197(13) 0.0166(13) 0.0214(14) -0.0027(10) 0.0014(10) -0.0071(10)
C7 0.0257(14) 0.0220(15) 0.0207(14) -0.0065(11) 0.0008(11) -0.0051(11)

loop_
_atom_type_symbol
_atom_type_description
_atom_type_scat_dispersion_real
_atom_type_scat_dispersion_imag
_atom_type_scat_source
C C 0.0033 0.0016 'International Tables Vol C Tables 4.2.6.8 and 6.1.1.4'
H H 0.0000 0.0000 'International Tables Vol C Tables 4.2.6.8 and 6.1.1.4'
N N 0.0061 0.0033 'International Tables Vol C Tables 4.2.6.8 and 6.1.1.4'
O O 0.0106 0.0060 'International Tables Vol C Tables 4.2.6.8 and 6.1.1.4'
Ni Ni 0.3393 1.1124 'International Tables Vol C Tables 4.2.6.8 and 6.1.1.4'

loop_
_geom_angle_atom_site_label_1
_geom_angle_atom_site_label_2
_geom_angle_atom_site_label_3
_geom_angle_site_symmetry_1
_geom_angle_site_symmetry_3
_geom_angle
_geom_angle_publ_flag
N1 Ni1 N1 2_666 . 180.0000(10) no
N1 Ni1 N2 2_666 2_666 96.75(9) no
N1 Ni1 N2 . 2_666 83.25(9) y
N1 Ni1 N2 2_666 . 83.25(9) no
N1 Ni1 N2 . . 96.75(9) no
N2 Ni1 N2 2_666 . 180.0 no
N1 Ni1 N3 2_666 2_666 87.58(9) no
N1 Ni1 N3 2_666 . 92.42(9) no
N1 Ni1 N3 . . 87.58(9) y
N1 Ni1 N3 . 2_666 92.42(9) y
N2 Ni1 N3 2_666 2_666 89.98(9) no
N2 Ni1 N3 . 2_666 90.02(9) no
N2 Ni1 N3 2_666 . 90.02(9) no
N2 Ni1 N3 . . 89.98(9) y
N3 Ni1 N3 2_666 . 180.0 y
C5 O2 C6 . . 115.2(2) no
H11W O1W H12W . . 105.5 no
H21W O2W H22W . . 107.3 no
H31W O3W H32W . . 110.8 no
C1 N1 Ni1 . . 109.35(15) no
C1 N1 H11N . . 109.8 no
Ni1 N1 H11N . . 109.8 no
C1 N1 H12N . . 109.8 no
Ni1 N1 H12N . . 109.8 no
H11N N1 H12N . . 108.3 no
C2 N2 Ni1 . . 107.10(15) no
C2 N2 H21N . . 110.3 no
Ni1 N2 H21N . . 110.3 no
C2 N2 H22N . . 110.3 no
Ni1 N2 H22N . . 110.3 no
H21N N2 H22N . . 108.5 no
C3 N3 Ni1 . . 163.3(2) no
O1 N4 C4 . . 116.6(3) y
N1 C1 C2 . 2_666 109.4(2) no
N1 C1 H1A . . 109.8 no
C2 C1 H1A 2_666 . 109.8 no
N1 C1 H1B . . 109.8 no
C2 C1 H1B 2_666 . 109.8 no
H1A C1 H1B . . 108.2 no
N2 C2 C1 . 2_666 108.5(2) no
N2 C2 H2A . . 110.0 no
C1 C2 H2A 2_666 . 110.0 no
N2 C2 H2B . . 110.0 no
C1 C2 H2B 2_666 . 110.0 no
H2A C2 H2B . . 108.4 no
N3 C3 C4 . . 179.4(3) no
N4 C4 C3 . . 124.8(2) no
N4 C4 C5 . . 115.5(2) no
C3 C4 C5 . . 119.8(2) no
O3 C5 O2 . . 124.1(2) no
O3 C5 C4 . . 124.1(2) no
O2 C5 C4 . . 111.8(2) no
O2 C6 C7 . . 108.0(2) no
O2 C6 H6A . . 110.1 no
C7 C6 H6A . . 110.1 no
O2 C6 H6B . . 110.1 no
C7 C6 H6B . . 110.1 no
H6A C6 H6B . . 108.4 no
C6 C7 H7A . . 109.5 no
C6 C7 H7B . . 109.5 no
H7A C7 H7B . . 109.5 no
C6 C7 H7C . . 109.5 no
H7A C7 H7C . . 109.5 no
H7B C7 H7C . . 109.5 no

loop_
_geom_bond_atom_site_label_1
_geom_bond_atom_site_label_2
_geom_bond_site_symmetry_2
_geom_bond_distance
_geom_bond_publ_flag
Ni1 N1 2_666 2.084(2) no
Ni1 N1 . 2.084(2) y
Ni1 N2 2_666 2.090(2) no
Ni1 N2 . 2.090(2) y
Ni1 N3 2_666 2.156(2) no
Ni1 N3 . 2.156(2) y
O1 N4 . 1.250(3) y
O2 C5 . 1.335(3) no
O2 C6 . 1.464(3) no
O3 C5 . 1.217(3) no
O1W H11W . 0.8732 no
O1W H12W . 0.8112 no
O2W H21W . 0.8585 no
O2W H22W . 0.8268 no
O3W H31W . 0.8673 no
O3W H32W . 0.8072 no
N1 C1 . 1.475(3) no
N1 H11N . 0.9000 no
N1 H12N . 0.9000 no
N2 C2 . 1.481(3) no
N2 H21N . 0.9000 no
N2 H22N . 0.9000 no
N3 C3 . 1.142(3) no
N4 C4 . 1.329(4) y
C1 C2 2_666 1.521(4) no
C1 H1A . 0.9700 no
C1 H1B . 0.9700 no
C2 C1 2_666 1.521(4) no
C2 H2A . 0.9700 no
C2 H2B . 0.9700 no
C3 C4 . 1.433(4) no
C4 C5 . 1.472(4) no
C6 C7 . 1.497(4) no
C6 H6A . 0.9700 no
C6 H6B . 0.9700 no
C7 H7A . 0.9600 no
C7 H7B . 0.9600 no
C7 H7C . 0.9600 no

loop_
_geom_hbond_atom_site_label_D
_geom_hbond_atom_site_label_H
_geom_hbond_atom_site_label_A
_geom_hbond_site_symmetry_A
_geom_hbond_distance_DH
_geom_hbond_distance_HA
_geom_hbond_distance_DA
_geom_hbond_angle_DHA
O1W H11W O1 2_657 0.87 1.92 2.788(3) 171
O1W H12W O2W . 0.81 1.95 2.744(3) 167
O2W H21W O1 . 0.86 1.98 2.833(3) 173
O2W H22W O3W . 0.83 2.00 2.724(3) 146
O3W H31W O1W 1_655 0.87 1.97 2.823(3) 167
O3W H32W O1W 2_667 0.81 2.00 2.797(3) 171
N1 H11N O3 1_565 0.90 2.21 3.055(3) 155
N1 H12N O3 2_756 0.90 2.27 3.050(3) 145
N2 H22N O3 1_565 0.90 2.51 3.316(3) 149

loop_
_geom_torsion_atom_site_label_1
_geom_torsion_atom_site_label_2
_geom_torsion_atom_site_label_3
_geom_torsion_atom_site_label_4
_geom_torsion_site_symmetry_1
_geom_torsion_site_symmetry_4
_geom_torsion
_geom_torsion_publ_flag
N2 Ni1 N1 C1 2_666 . 7.82(16) no
N2 Ni1 N1 C1 . . -172.18(16) no
N3 Ni1 N1 C1 2_666 . -81.87(17) no
N3 Ni1 N1 C1 . . 98.13(17) no
N1 Ni1 N2 C2 2_666 . -20.02(16) no
N1 Ni1 N2 C2 . . 159.98(16) no
N3 Ni1 N2 C2 2_666 . 67.54(17) no
N3 Ni1 N2 C2 . . -112.46(17) no
N1 Ni1 N3 C3 2_666 . 179.6(7) no
N1 Ni1 N3 C3 . . -0.4(7) no
N2 Ni1 N3 C3 2_666 . 82.8(7) no
N2 Ni1 N3 C3 . . -97.2(7) no
Ni1 N1 C1 C2 . 2_666 -33.9(2) no
Ni1 N2 C2 C1 . 2_666 43.8(2) no
O1 N4 C4 C3 . . -0.4(4) no
O1 N4 C4 C5 . . 179.9(2) no
C6 O2 C5 O3 . . 1.0(3) no
C6 O2 C5 C4 . . -179.5(2) no
N4 C4 C5 O3 . . -2.2(4) no
C3 C4 C5 O3 . . 178.1(2) no
N4 C4 C5 O2 . . 178.3(2) no
C3 C4 C5 O2 . . -1.4(3) no
C5 O2 C6 C7 . . -174.7(2) no
